data_7716680
loop_
_publ_author_name
'George, Tanner'
'Grant, Tamika'
'Munhoz, Isadora Schumann'
'Do, Thai'
'Masuda, Jason D.'

_publ_section_title
;
 Group 11 complexes of a bulky triazene ligand.
;
_journal_issue 31
_journal_name_full 'Dalton transactions (Cambridge, England : 2003)'
_journal_page_first 13107
_journal_page_last 13118
_journal_paper_doi 10.1039/d4dt01561d
_journal_volume 53
_journal_year 2024
_chemical_formula_moiety 'C51 H63 Cl Cu N5, 2(C3 D3)'
_chemical_formula_sum 'C57 H63 Cl Cu D6 N5'
_chemical_formula_weight 929.19
_space_group_crystal_system monoclinic
_space_group_IT_number 14
_space_group_name_Hall '-P 2yn'
_space_group_name_H-M_alt 'P 1 21/n 1'
_atom_sites_solution_hydrogens geom
_atom_sites_solution_primary dual
_audit_creation_date 2024-03-13
_audit_creation_method
;
Olex2 1.5
(compiled 2023.08.24 svn.re1ec1418 for OlexSys, GUI svn.r6817)
;
_audit_update_record
;
2024-03-17 deposited with the CCDC.	2024-07-17 downloaded from the CCDC.
;
_cell_angle_alpha 90
_cell_angle_beta 99.2710(10)
_cell_angle_gamma 90
_cell_formula_units_Z 4
_cell_length_a 10.6515(3)
_cell_length_b 19.6951(5)
_cell_length_c 24.8627(7)
_cell_measurement_reflns_used 9212
_cell_measurement_temperature 125
_cell_measurement_theta_max 36.13
_cell_measurement_theta_min 2.65
_cell_volume 5147.6(2)
_computing_cell_refinement 'SAINT V8.40A (Bruker AXS Inc., 2018)'
_computing_data_reduction 'SAINT V8.40A (Bruker AXS Inc., 2018)'
_computing_molecular_graphics 'Olex2 1.5 (Dolomanov et al., 2009)'
_computing_publication_material 'Olex2 1.5 (Dolomanov et al., 2009)'
_computing_structure_refinement 'SHELXL 2018/3 (Sheldrick, 2015)'
_computing_structure_solution 'SHELXT 2018/2 (Sheldrick, 2018)'
_diffrn_ambient_temperature 125
_diffrn_detector '100 \\times 140 mm^2^ CMOS sensor'
_diffrn_detector_area_resol_mean 7.3910
_diffrn_detector_type 'Bruker PHOTON III'
_diffrn_measured_fraction_theta_full 0.999
_diffrn_measured_fraction_theta_max 1.000
_diffrn_measurement_device '\k--geometry diffractometer'
_diffrn_measurement_device_type 'Bruker D8 Venture'
_diffrn_measurement_method '\f and \w scans'
_diffrn_radiation_monochromator 'multilayer mirror'
_diffrn_radiation_type MoK\a
_diffrn_radiation_wavelength 0.71073
_diffrn_reflns_av_R_equivalents 0.0386
_diffrn_reflns_av_unetI/netI 0.0211
_diffrn_reflns_Laue_measured_fraction_full 0.999
_diffrn_reflns_Laue_measured_fraction_max 1.000
_diffrn_reflns_limit_h_max 15
_diffrn_reflns_limit_h_min -17
_diffrn_reflns_limit_k_max 31
_diffrn_reflns_limit_k_min -31
_diffrn_reflns_limit_l_max 40
_diffrn_reflns_limit_l_min -40
_diffrn_reflns_number 239862
_diffrn_reflns_point_group_measured_fraction_full 0.999
_diffrn_reflns_point_group_measured_fraction_max 1.000
_diffrn_reflns_theta_full 25.242
_diffrn_reflns_theta_max 34.970
_diffrn_reflns_theta_min 2.227
_diffrn_source 'microfocus sealed tube'
_diffrn_source_current 1.4
_diffrn_source_power 0.07
_diffrn_source_type 'Incoatec I\mS 3.0'
_diffrn_source_voltage 50.0
_diffrn_standards_number 0
_exptl_absorpt_coefficient_mu 0.517
_exptl_absorpt_correction_T_max 0.7471
_exptl_absorpt_correction_T_min 0.6870
_exptl_absorpt_correction_type multi-scan
_exptl_absorpt_process_details
;
SADABS-2016/2 (Bruker,2016/2) was used for absorption correction.
wR2(int) was 0.0828 before and 0.0530 after correction.
The Ratio of minimum to maximum transmission is 0.9196.
The \l/2 correction factor is Not present.
;
_exptl_crystal_colour yellow
_exptl_crystal_colour_primary yellow
_exptl_crystal_density_diffrn 1.199
_exptl_crystal_description block
_exptl_crystal_F_000 1968
_exptl_crystal_size_max 0.35
_exptl_crystal_size_mid 0.24
_exptl_crystal_size_min 0.18
_refine_diff_density_max 0.753
_refine_diff_density_min -0.796
_refine_diff_density_rms 0.069
_refine_ls_extinction_method none
_refine_ls_goodness_of_fit_ref 1.082
_refine_ls_hydrogen_treatment constr
_refine_ls_matrix_type full
_refine_ls_number_parameters 591
_refine_ls_number_reflns 22589
_refine_ls_number_restraints 5
_refine_ls_restrained_S_all 1.082
_refine_ls_R_factor_all 0.0620
_refine_ls_R_factor_gt 0.0437
_refine_ls_shift/su_max 0.001
_refine_ls_shift/su_mean 0.000
_refine_ls_structure_factor_coef Fsqd
_refine_ls_weighting_details 'w=1/[\s^2^(Fo^2^)+(0.0703P)^2^+2.0296P] where P=(Fo^2^+2Fc^2^)/3'
_refine_ls_weighting_scheme calc
_refine_ls_wR_factor_gt 0.1223
_refine_ls_wR_factor_ref 0.1413
_reflns_Friedel_coverage 0.000
_reflns_number_gt 17921
_reflns_number_total 22589
_reflns_threshold_expression 'I > 2\s(I)'
_cod_data_source_file d4dt01561d2.cif
_cod_data_source_block mo_2022_10_20_jdm_ism_cucl_0m_c
_cod_depositor_comments 'Adding full bibliography for 7716674--7716682.cif.'
_cod_database_code 7716680
_shelx_shelxl_version_number 2018/3
_shelx_space_group_comment
;
The symmetry employed for this shelxl refinement is uniquely defined
by the following loop, which should always be used as a source of
symmetry information in preference to the above space-group names.
They are only intended as comments.
;
_shelx_estimated_absorpt_t_max 0.913
_shelx_estimated_absorpt_t_min 0.840
_olex2_refinement_description
;
1. Fixed Uiso
 At 1.2 times of:
  All C(H) groups, All C(H,H) groups
 At 1.5 times of:
  All C(H,H,H) groups
2. Restrained distances
 C56-C57 = C55-C56 = C57-C55_$1
 1.37 with sigma of 0.001
 C54-C53 = C53-C52
 1.37 with sigma of 0.001
3.a Ternary CH refined with riding coordinates:
 C22(H22), C25(H25), C13(H13), C10(H10)
3.b Secondary CH2 refined with riding coordinates:
 C3(H3A,H3B), C2(H2A,H2B)
3.c Aromatic/amide H refined with riding coordinates:
 C36(H36), C38(H38), C18(H18), C47(H47), C19(H19), C30(H30), C6(H6), C20(H20),
 C8(H8), C45(H45), C32(H32), C7(H7), C31(H31), C52(D52), C53(D53), C54(D54),
 C57(D57), C55(D55), C56(D56)
3.d Idealised Me refined as rotating group:
 C40(H40A,H40B,H40C), C42(H42A,H42B,H42C), C50(H50A,H50B,H50C), C41(H41A,H41B,
 H41C), C24(H24A,H24B,H24C), C26(H26A,H26B,H26C), C14(H14A,H14B,H14C), C11(H11A,
 H11B,H11C), C27(H27A,H27B,H27C), C23(H23A,H23B,H23C), C49(H49A,H49B,H49C),
 C51(H51A,H51B,H51C), C15(H15A,H15B,H15C), C12(H12A,H12B,H12C)
;
_olex2_submission_special_instructions 'No special instructions were received'

loop_
_space_group_symop_operation_xyz
'x, y, z'
'-x+1/2, y+1/2, -z+1/2'
'-x, -y, -z'
'x-1/2, -y-1/2, z-1/2'

loop_
_atom_site_label
_atom_site_type_symbol
_atom_site_fract_x
_atom_site_fract_y
_atom_site_fract_z
_atom_site_U_iso_or_equiv
_atom_site_adp_type
_atom_site_occupancy
_atom_site_site_symmetry_order
_atom_site_calc_flag
_atom_site_refinement_flags_posn
_atom_site_refinement_flags_adp
_atom_site_refinement_flags_occupancy
_atom_site_disorder_assembly
_atom_site_disorder_group
Cu1 Cu 0.37672(2) 0.38656(2) 0.36991(2) 0.02137(4) Uani 1 1 d . . . . .
Cl1 Cl 0.27874(3) 0.47802(2) 0.37638(2) 0.03171(7) Uani 1 1 d . . . . .
N3 N 0.46039(9) 0.30395(4) 0.35729(4) 0.01821(15) Uani 1 1 d . . . . .
N4 N 0.50936(9) 0.29971(5) 0.30879(4) 0.01973(15) Uani 1 1 d . . . . .
N1 N 0.47192(9) 0.25326(5) 0.44228(4) 0.02142(16) Uani 1 1 d . . . . .
N2 N 0.52386(9) 0.18703(5) 0.37682(4) 0.02080(16) Uani 1 1 d . . . . .
N5 N 0.48733(10) 0.35422(5) 0.28339(4) 0.02225(17) Uani 1 1 d . . . . .
C36 C 0.74445(11) 0.52638(6) 0.34502(5) 0.0251(2) Uani 1 1 d . . . . .
H36 H 0.708754 0.565758 0.358660 0.030 Uiso 1 1 calc R U . . .
C34 C 0.72351(11) 0.43007(6) 0.28360(5) 0.02365(19) Uani 1 1 d . . . . .
C35 C 0.67129(11) 0.48915(6) 0.30362(5) 0.02340(19) Uani 1 1 d . . . . .
C1 C 0.48442(9) 0.24988(5) 0.38921(4) 0.01826(16) Uani 1 1 d . . . . .
C37 C 0.86850(11) 0.50758(6) 0.36704(5) 0.0254(2) Uani 1 1 d . . . . .
C4 C 0.45915(11) 0.31377(6) 0.47289(4) 0.02144(18) Uani 1 1 d . . . . .
C43 C 0.34023(13) 0.30320(6) 0.17997(5) 0.0282(2) Uani 1 1 d . . . . .
C48 C 0.32111(14) 0.23447(7) 0.16625(5) 0.0294(2) Uani 1 1 d . . . . .
C28 C 0.53995(12) 0.35812(6) 0.23383(5) 0.0237(2) Uani 1 1 d . . . . .
C29 C 0.65432(12) 0.39408(6) 0.23470(5) 0.0253(2) Uani 1 1 d . . . . .
C22 C 0.71956(12) 0.14209(7) 0.31706(7) 0.0347(3) Uani 1 1 d . . . . .
H22 H 0.725516 0.177510 0.346182 0.042 Uiso 1 1 calc R U . . .
C9 C 0.56784(12) 0.35345(7) 0.48989(5) 0.0258(2) Uani 1 1 d . . . . .
C33 C 0.47096(14) 0.33306(6) 0.18504(5) 0.0291(2) Uani 1 1 d . . . . .
C21 C 0.35669(10) 0.13322(6) 0.31081(5) 0.02267(19) Uani 1 1 d . . . . .
C16 C 0.48564(10) 0.14959(5) 0.32714(5) 0.02102(18) Uani 1 1 d . . . . .
C17 C 0.58175(11) 0.12102(6) 0.30195(6) 0.0256(2) Uani 1 1 d . . . . .
C38 C 0.91830(12) 0.44953(6) 0.34659(6) 0.0272(2) Uani 1 1 d . . . . .
H38 H 1.002800 0.436198 0.360893 0.033 Uiso 1 1 calc R U . . .
C18 C 0.54718(13) 0.07276(6) 0.26128(6) 0.0310(3) Uani 1 1 d . . . . .
H18 H 0.611241 0.051425 0.244702 0.037 Uiso 1 1 calc R U . . .
C39 C 0.84824(12) 0.41042(6) 0.30586(5) 0.0263(2) Uani 1 1 d . . . . .
C5 C 0.34094(12) 0.32817(7) 0.48819(5) 0.0259(2) Uani 1 1 d . . . . .
C40 C 0.53956(12) 0.51399(6) 0.28075(6) 0.0288(2) Uani 1 1 d . . . . .
H40A H 0.476750 0.489318 0.298013 0.043 Uiso 1 1 calc R U . . .
H40B H 0.522905 0.506136 0.241325 0.043 Uiso 1 1 calc R U . . .
H40C H 0.533426 0.562675 0.288066 0.043 Uiso 1 1 calc R U . . .
C25 C 0.25173(11) 0.16250(6) 0.33850(5) 0.0254(2) Uani 1 1 d . . . . .
H25 H 0.292463 0.193079 0.368407 0.030 Uiso 1 1 calc R U . . .
C42 C 0.94655(14) 0.54708(8) 0.41214(6) 0.0333(3) Uani 1 1 d . . . . .
H42A H 0.923553 0.595231 0.408550 0.050 Uiso 1 1 calc R U . . .
H42B H 1.037039 0.541689 0.409923 0.050 Uiso 1 1 calc R U . . .
H42C H 0.930014 0.530096 0.447380 0.050 Uiso 1 1 calc R U . . .
C47 C 0.19723(15) 0.20866(7) 0.15623(6) 0.0332(3) Uani 1 1 d . . . . .
H47 H 0.184792 0.161959 0.147394 0.040 Uiso 1 1 calc R U . . .
C13 C 0.69597(12) 0.33660(8) 0.47410(5) 0.0301(2) Uani 1 1 d . . . . .
H13 H 0.683815 0.296983 0.448635 0.036 Uiso 1 1 calc R U . . .
C19 C 0.42054(13) 0.05536(7) 0.24459(6) 0.0311(3) Uani 1 1 d . . . . .
H19 H 0.398443 0.022089 0.217024 0.037 Uiso 1 1 calc R U . . .
C30 C 0.70430(16) 0.39900(8) 0.18618(6) 0.0346(3) Uani 1 1 d . . . . .
H30 H 0.782834 0.421851 0.186148 0.042 Uiso 1 1 calc R U . . .
C46 C 0.09194(15) 0.24931(8) 0.15881(6) 0.0352(3) Uani 1 1 d . . . . .
C6 C 0.33312(15) 0.38526(7) 0.52066(6) 0.0334(3) Uani 1 1 d . . . . .
H6 H 0.253996 0.396851 0.531210 0.040 Uiso 1 1 calc R U . . .
C20 C 0.32628(12) 0.08675(6) 0.26833(6) 0.0281(2) Uani 1 1 d . . . . .
H20 H 0.239546 0.076405 0.255413 0.034 Uiso 1 1 calc R U . . .
C44 C 0.23515(15) 0.34511(7) 0.18315(6) 0.0333(3) Uani 1 1 d . . . . .
C8 C 0.55478(16) 0.40980(8) 0.52262(6) 0.0340(3) Uani 1 1 d . . . . .
H8 H 0.626487 0.437782 0.534611 0.041 Uiso 1 1 calc R U . . .
C10 C 0.22521(12) 0.28329(8) 0.47102(6) 0.0320(3) Uani 1 1 d . . . . .
H10 H 0.248537 0.248448 0.445090 0.038 Uiso 1 1 calc R U . . .
C3 C 0.50282(15) 0.18841(7) 0.46982(6) 0.0317(3) Uani 1 1 d . . . . .
H3A H 0.426585 0.167825 0.481307 0.038 Uiso 1 1 calc R U . . .
H3B H 0.569511 0.194096 0.502175 0.038 Uiso 1 1 calc R U . . .
C50 C 0.43153(16) 0.18886(8) 0.16173(7) 0.0381(3) Uani 1 1 d . . . . .
H50A H 0.472212 0.203466 0.131014 0.057 Uiso 1 1 calc R U . . .
H50B H 0.401354 0.142034 0.155745 0.057 Uiso 1 1 calc R U . . .
H50C H 0.493229 0.191238 0.195475 0.057 Uiso 1 1 calc R U . . .
C45 C 0.11268(15) 0.31740(8) 0.17221(6) 0.0368(3) Uani 1 1 d . . . . .
H45 H 0.041596 0.345962 0.173988 0.044 Uiso 1 1 calc R U . . .
C32 C 0.52508(18) 0.33944(9) 0.13770(6) 0.0415(4) Uani 1 1 d . . . . .
H32 H 0.481225 0.321626 0.104394 0.050 Uiso 1 1 calc R U . . .
C7 C 0.43905(17) 0.42540(8) 0.53779(6) 0.0376(3) Uani 1 1 d . . . . .
H7 H 0.431900 0.463903 0.560114 0.045 Uiso 1 1 calc R U . . .
C41 C 0.90913(16) 0.34667(8) 0.28836(8) 0.0408(3) Uani 1 1 d . . . . .
H41A H 0.999894 0.354819 0.288375 0.061 Uiso 1 1 calc R U . . .
H41B H 0.868131 0.333992 0.251584 0.061 Uiso 1 1 calc R U . . .
H41C H 0.898894 0.309787 0.313759 0.061 Uiso 1 1 calc R U . . .
C24 C 0.76839(16) 0.17258(9) 0.26765(9) 0.0458(4) Uani 1 1 d . . . . .
H24A H 0.761186 0.138796 0.238376 0.069 Uiso 1 1 calc R U . . .
H24B H 0.857681 0.185839 0.278048 0.069 Uiso 1 1 calc R U . . .
H24C H 0.717532 0.212625 0.254908 0.069 Uiso 1 1 calc R U . . .
C31 C 0.64147(19) 0.37123(10) 0.13831(7) 0.0446(4) Uani 1 1 d . . . . .
H31 H 0.677858 0.373891 0.105905 0.054 Uiso 1 1 calc R U . . .
C26 C 0.18160(16) 0.10660(9) 0.36441(8) 0.0423(4) Uani 1 1 d . . . . .
H26A H 0.133530 0.078480 0.335706 0.063 Uiso 1 1 calc R U . . .
H26B H 0.122940 0.127236 0.386271 0.063 Uiso 1 1 calc R U . . .
H26C H 0.243387 0.078277 0.387847 0.063 Uiso 1 1 calc R U . . .
C2 C 0.55032(16) 0.14567(7) 0.42683(6) 0.0358(3) Uani 1 1 d . . . . .
H2A H 0.642580 0.136631 0.436740 0.043 Uiso 1 1 calc R U . . .
H2B H 0.504429 0.101827 0.422024 0.043 Uiso 1 1 calc R U . . .
C14 C 0.79180(16) 0.31572(12) 0.52392(7) 0.0494(4) Uani 1 1 d . . . . .
H14A H 0.873060 0.304172 0.512512 0.074 Uiso 1 1 calc R U . . .
H14B H 0.759347 0.276152 0.541253 0.074 Uiso 1 1 calc R U . . .
H14C H 0.804422 0.353446 0.549933 0.074 Uiso 1 1 calc R U . . .
C11 C 0.18769(19) 0.24581(11) 0.51997(8) 0.0505(4) Uani 1 1 d . . . . .
H11A H 0.260041 0.218963 0.537819 0.076 Uiso 1 1 calc R U . . .
H11B H 0.115727 0.215611 0.507542 0.076 Uiso 1 1 calc R U . . .
H11C H 0.163259 0.278861 0.545877 0.076 Uiso 1 1 calc R U . . .
C27 C 0.15902(16) 0.20508(10) 0.29932(8) 0.0439(4) Uani 1 1 d . . . . .
H27A H 0.205762 0.240756 0.283452 0.066 Uiso 1 1 calc R U . . .
H27B H 0.096379 0.225888 0.319093 0.066 Uiso 1 1 calc R U . . .
H27C H 0.115244 0.176025 0.270203 0.066 Uiso 1 1 calc R U . . .
C23 C 0.80207(16) 0.08156(11) 0.33923(12) 0.0596(6) Uani 1 1 d . . . . .
H23A H 0.771092 0.063062 0.371259 0.089 Uiso 1 1 calc R U . . .
H23B H 0.890464 0.096437 0.349554 0.089 Uiso 1 1 calc R U . . .
H23C H 0.797488 0.046423 0.311074 0.089 Uiso 1 1 calc R U . . .
C49 C 0.25093(19) 0.41937(8) 0.19724(8) 0.0457(4) Uani 1 1 d . . . . .
H49A H 0.281019 0.424289 0.236420 0.069 Uiso 1 1 calc R U . . .
H49B H 0.168972 0.442540 0.187581 0.069 Uiso 1 1 calc R U . . .
H49C H 0.313057 0.439578 0.176882 0.069 Uiso 1 1 calc R U . . .
C51 C -0.04074(17) 0.22040(11) 0.14814(8) 0.0487(4) Uani 1 1 d . . . . .
H51A H -0.052640 0.194855 0.113872 0.073 Uiso 1 1 calc R U . . .
H51B H -0.102774 0.257487 0.145514 0.073 Uiso 1 1 calc R U . . .
H51C H -0.053081 0.190073 0.178096 0.073 Uiso 1 1 calc R U . . .
C15 C 0.7473(2) 0.39505(12) 0.44443(10) 0.0560(5) Uani 1 1 d . . . . .
H15A H 0.682906 0.409239 0.413771 0.084 Uiso 1 1 calc R U . . .
H15B H 0.824240 0.380460 0.430754 0.084 Uiso 1 1 calc R U . . .
H15C H 0.767767 0.433249 0.469568 0.084 Uiso 1 1 calc R U . . .
C12 C 0.11275(16) 0.32372(13) 0.44149(10) 0.0568(5) Uani 1 1 d . . . . .
H12A H 0.084772 0.356585 0.466688 0.085 Uiso 1 1 calc R U . . .
H12B H 0.042645 0.292689 0.428229 0.085 Uiso 1 1 calc R U . . .
H12C H 0.138533 0.347864 0.410577 0.085 Uiso 1 1 calc R U . . .
C52 C 0.6258(7) -0.0151(3) 0.4921(3) 0.172(3) Uani 1 1 d D . . . .
D52 D 0.709517 -0.025575 0.486110 0.207 Uiso 1 1 calc R U . . .
C53 C 0.5203(8) -0.0387(2) 0.4584(2) 0.177(3) Uani 1 1 d D . . . .
D53 D 0.533659 -0.066453 0.428641 0.212 Uiso 1 1 calc R U . . .
C54 C 0.3970(7) -0.0254(3) 0.4643(3) 0.185(4) Uani 1 1 d D . . . .
D54 D 0.328297 -0.043351 0.439254 0.222 Uiso 1 1 calc R U . . .
C57 C 0.5234(7) 0.5546(4) 0.0326(2) 0.246(5) Uani 1 1 d D . . . .
D57 D 0.537269 0.593725 0.055134 0.295 Uiso 1 1 calc R U . . .
C55 C 0.4600(8) 0.4405(3) 0.0208(2) 0.280(6) Uani 1 1 d D . . . .
D55 D 0.429705 0.399460 0.034199 0.336 Uiso 1 1 calc R U . . .
C56 C 0.4876(8) 0.4953(3) 0.0546(2) 0.297(7) Uani 1 1 d D . . . .
D56 D 0.482120 0.492180 0.092309 0.357 Uiso 1 1 calc R U . . .

loop_
_atom_site_aniso_label
_atom_site_aniso_U_11
_atom_site_aniso_U_22
_atom_site_aniso_U_33
_atom_site_aniso_U_23
_atom_site_aniso_U_13
_atom_site_aniso_U_12
Cu1 0.02123(7) 0.01802(6) 0.02582(7) -0.00165(4) 0.00665(5) 0.00247(4)
Cl1 0.02870(14) 0.02468(13) 0.04145(17) -0.00633(11) 0.00477(11) 0.00816(10)
N3 0.0192(4) 0.0168(3) 0.0198(4) 0.0001(3) 0.0068(3) 0.0004(3)
N4 0.0206(4) 0.0178(4) 0.0219(4) -0.0006(3) 0.0068(3) -0.0004(3)
N1 0.0238(4) 0.0199(4) 0.0211(4) 0.0029(3) 0.0053(3) -0.0010(3)
N2 0.0194(4) 0.0162(3) 0.0269(4) 0.0011(3) 0.0039(3) 0.0023(3)
N5 0.0276(4) 0.0180(4) 0.0232(4) 0.0012(3) 0.0102(3) 0.0011(3)
C36 0.0253(5) 0.0211(5) 0.0315(5) -0.0008(4) 0.0124(4) -0.0009(4)
C34 0.0254(5) 0.0198(4) 0.0283(5) 0.0011(4) 0.0120(4) -0.0001(4)
C35 0.0235(5) 0.0195(4) 0.0295(5) 0.0021(4) 0.0114(4) 0.0006(3)
C1 0.0150(4) 0.0176(4) 0.0225(4) 0.0000(3) 0.0041(3) -0.0007(3)
C37 0.0252(5) 0.0236(5) 0.0297(5) 0.0014(4) 0.0113(4) -0.0034(4)
C4 0.0235(4) 0.0229(4) 0.0189(4) 0.0009(3) 0.0062(3) -0.0022(3)
C43 0.0371(6) 0.0250(5) 0.0235(5) -0.0032(4) 0.0078(4) -0.0046(4)
C48 0.0373(6) 0.0256(5) 0.0250(5) -0.0037(4) 0.0047(5) -0.0030(4)
C28 0.0310(5) 0.0184(4) 0.0244(5) -0.0001(3) 0.0126(4) -0.0004(4)
C29 0.0303(5) 0.0214(5) 0.0272(5) -0.0001(4) 0.0136(4) -0.0013(4)
C22 0.0191(5) 0.0291(6) 0.0578(9) -0.0085(6) 0.0120(5) 0.0000(4)
C9 0.0276(5) 0.0292(5) 0.0220(5) -0.0012(4) 0.0079(4) -0.0070(4)
C33 0.0392(6) 0.0242(5) 0.0263(5) -0.0036(4) 0.0128(5) -0.0057(4)
C21 0.0183(4) 0.0196(4) 0.0311(5) -0.0020(4) 0.0072(4) -0.0012(3)
C16 0.0184(4) 0.0155(4) 0.0301(5) -0.0013(3) 0.0067(4) 0.0000(3)
C17 0.0198(4) 0.0189(4) 0.0400(6) -0.0035(4) 0.0105(4) 0.0006(3)
C38 0.0231(5) 0.0251(5) 0.0352(6) 0.0040(4) 0.0108(4) 0.0009(4)
C18 0.0284(5) 0.0221(5) 0.0461(7) -0.0087(5) 0.0164(5) -0.0007(4)
C39 0.0262(5) 0.0217(5) 0.0338(6) 0.0016(4) 0.0130(4) 0.0030(4)
C5 0.0242(5) 0.0316(5) 0.0235(5) 0.0025(4) 0.0082(4) 0.0013(4)
C40 0.0244(5) 0.0234(5) 0.0398(7) 0.0008(4) 0.0091(5) 0.0021(4)
C25 0.0168(4) 0.0268(5) 0.0336(6) -0.0049(4) 0.0070(4) -0.0003(4)
C42 0.0295(6) 0.0346(6) 0.0372(7) -0.0036(5) 0.0092(5) -0.0068(5)
C47 0.0401(7) 0.0295(6) 0.0292(6) -0.0050(5) 0.0031(5) -0.0067(5)
C13 0.0246(5) 0.0407(7) 0.0260(5) -0.0009(5) 0.0077(4) -0.0096(5)
C19 0.0330(6) 0.0229(5) 0.0402(7) -0.0099(5) 0.0139(5) -0.0066(4)
C30 0.0426(7) 0.0327(6) 0.0339(6) -0.0039(5) 0.0224(6) -0.0080(5)
C46 0.0373(7) 0.0403(7) 0.0276(6) -0.0023(5) 0.0038(5) -0.0064(6)
C6 0.0373(7) 0.0367(7) 0.0292(6) -0.0014(5) 0.0148(5) 0.0050(5)
C20 0.0241(5) 0.0240(5) 0.0373(6) -0.0069(4) 0.0085(4) -0.0054(4)
C44 0.0417(7) 0.0270(6) 0.0317(6) -0.0029(5) 0.0075(5) -0.0002(5)
C8 0.0446(7) 0.0320(6) 0.0274(6) -0.0064(5) 0.0114(5) -0.0120(5)
C10 0.0219(5) 0.0452(7) 0.0303(6) 0.0018(5) 0.0083(4) -0.0029(5)
C3 0.0425(7) 0.0247(5) 0.0286(6) 0.0086(4) 0.0071(5) 0.0014(5)
C50 0.0424(8) 0.0288(6) 0.0416(8) -0.0070(5) 0.0024(6) 0.0013(5)
C45 0.0376(7) 0.0377(7) 0.0348(7) -0.0036(5) 0.0052(5) 0.0024(6)
C32 0.0599(10) 0.0417(8) 0.0269(6) -0.0101(5) 0.0195(6) -0.0169(7)
C7 0.0540(9) 0.0312(6) 0.0308(6) -0.0057(5) 0.0168(6) -0.0016(6)
C41 0.0391(7) 0.0312(6) 0.0538(9) -0.0064(6) 0.0122(7) 0.0109(6)
C24 0.0342(7) 0.0367(7) 0.0722(12) -0.0095(7) 0.0261(8) -0.0113(6)
C31 0.0613(10) 0.0467(8) 0.0327(7) -0.0091(6) 0.0282(7) -0.0169(8)
C26 0.0352(7) 0.0417(8) 0.0554(10) 0.0033(7) 0.0239(7) -0.0030(6)
C2 0.0471(8) 0.0266(6) 0.0331(6) 0.0091(5) 0.0049(6) 0.0128(5)
C14 0.0315(7) 0.0802(14) 0.0368(8) 0.0095(8) 0.0062(6) -0.0009(8)
C11 0.0473(9) 0.0629(11) 0.0424(9) 0.0123(8) 0.0104(7) -0.0202(8)
C27 0.0353(7) 0.0503(9) 0.0476(9) 0.0052(7) 0.0110(6) 0.0204(7)
C23 0.0247(7) 0.0506(10) 0.1036(18) 0.0084(11) 0.0110(9) 0.0105(7)
C49 0.0520(9) 0.0273(6) 0.0568(10) -0.0075(6) 0.0059(8) 0.0040(6)
C51 0.0373(8) 0.0574(11) 0.0491(10) -0.0036(8) -0.0003(7) -0.0102(7)
C15 0.0462(10) 0.0642(12) 0.0641(12) 0.0195(10) 0.0289(9) -0.0105(8)
C12 0.0240(7) 0.0787(14) 0.0658(12) 0.0237(11) 0.0011(7) -0.0015(8)
C52 0.243(7) 0.078(3) 0.166(5) 0.077(3) -0.061(5) -0.025(4)
C53 0.289(9) 0.072(2) 0.136(4) 0.069(3) -0.065(5) -0.031(4)
C54 0.268(9) 0.088(3) 0.156(5) 0.086(4) -0.099(6) -0.055(4)
C57 0.316(10) 0.317(11) 0.099(4) 0.039(5) 0.011(5) 0.234(9)
C55 0.428(14) 0.306(11) 0.092(4) -0.031(5) -0.001(6) 0.248(11)
C56 0.497(16) 0.318(11) 0.067(3) 0.000(5) 0.016(5) 0.299(12)

loop_
_atom_type_symbol
_atom_type_description
_atom_type_scat_dispersion_real
_atom_type_scat_dispersion_imag
_atom_type_scat_source
C C 0.0033 0.0016 'International Tables Vol C Tables 4.2.6.8 and 6.1.1.4'
H H 0.0000 0.0000 'International Tables Vol C Tables 4.2.6.8 and 6.1.1.4'
Cl Cl 0.1484 0.1585 'International Tables Vol C Tables 4.2.6.8 and 6.1.1.4'
Cu Cu 0.3201 1.2651 'International Tables Vol C Tables 4.2.6.8 and 6.1.1.4'
D D 0.0000 0.0000 'International Tables Vol C Tables 4.2.6.8 and 6.1.1.4'
N N 0.0061 0.0033 'International Tables Vol C Tables 4.2.6.8 and 6.1.1.4'

loop_
_geom_angle_atom_site_label_1
_geom_angle_atom_site_label_2
_geom_angle_atom_site_label_3
_geom_angle
_geom_angle_site_symmetry_1
_geom_angle_site_symmetry_3
_geom_angle_publ_flag
N3 Cu1 Cl1 174.94(3) . . ?
N4 N3 Cu1 116.40(7) . . ?
C1 N3 Cu1 129.53(7) . . ?
C1 N3 N4 114.00(9) . . ?
N5 N4 N3 108.70(9) . . ?
C1 N1 C4 126.41(9) . . ?
C1 N1 C3 111.40(10) . . ?
C4 N1 C3 120.78(10) . . ?
C1 N2 C16 127.32(9) . . ?
C1 N2 C2 109.64(10) . . ?
C16 N2 C2 115.43(10) . . ?
N4 N5 C28 114.37(9) . . ?
C35 C36 H36 119.0 . . ?
C35 C36 C37 122.05(11) . . ?
C37 C36 H36 119.0 . . ?
C35 C34 C29 120.40(11) . . ?
C39 C34 C35 119.16(11) . . ?
C39 C34 C29 119.96(10) . . ?
C36 C35 C34 119.18(11) . . ?
C36 C35 C40 118.86(10) . . ?
C34 C35 C40 121.94(11) . . ?
N3 C1 N1 120.34(9) . . ?
N3 C1 N2 129.20(10) . . ?
N1 C1 N2 110.46(9) . . ?
C36 C37 C42 122.05(12) . . ?
C38 C37 C36 117.85(12) . . ?
C38 C37 C42 120.08(12) . . ?
C9 C4 N1 118.60(10) . . ?
C5 C4 N1 118.62(10) . . ?
C5 C4 C9 122.60(11) . . ?
C48 C43 C33 119.73(12) . . ?
C48 C43 C44 119.70(13) . . ?
C44 C43 C33 120.23(12) . . ?
C43 C48 C50 120.78(13) . . ?
C47 C48 C43 119.34(13) . . ?
C47 C48 C50 119.88(12) . . ?
C29 C28 N5 118.08(11) . . ?
C33 C28 N5 120.06(11) . . ?
C33 C28 C29 121.48(11) . . ?
C28 C29 C34 124.31(10) . . ?
C30 C29 C34 117.54(11) . . ?
C30 C29 C28 118.10(12) . . ?
C17 C22 H22 108.5 . . ?
C17 C22 C24 110.45(14) . . ?
C17 C22 C23 110.71(13) . . ?
C24 C22 H22 108.5 . . ?
C23 C22 H22 108.5 . . ?
C23 C22 C24 110.17(14) . . ?
C4 C9 C13 122.21(11) . . ?
C8 C9 C4 117.59(12) . . ?
C8 C9 C13 120.20(12) . . ?
C28 C33 C43 124.13(11) . . ?
C32 C33 C43 117.94(13) . . ?
C32 C33 C28 117.84(13) . . ?
C16 C21 C25 122.59(10) . . ?
C20 C21 C16 117.77(10) . . ?
C20 C21 C25 119.62(10) . . ?
C21 C16 N2 119.56(10) . . ?
C17 C16 N2 117.59(10) . . ?
C17 C16 C21 121.94(11) . . ?
C16 C17 C22 121.88(11) . . ?
C18 C17 C22 119.97(11) . . ?
C18 C17 C16 118.14(11) . . ?
C37 C38 H38 119.0 . . ?
C39 C38 C37 122.03(12) . . ?
C39 C38 H38 119.0 . . ?
C17 C18 H18 119.5 . . ?
C19 C18 C17 121.03(11) . . ?
C19 C18 H18 119.5 . . ?
C34 C39 C41 122.50(13) . . ?
C38 C39 C34 119.71(11) . . ?
C38 C39 C41 117.77(12) . . ?
C4 C5 C10 121.94(12) . . ?
C6 C5 C4 117.40(12) . . ?
C6 C5 C10 120.65(12) . . ?
C35 C40 H40A 109.5 . . ?
C35 C40 H40B 109.5 . . ?
C35 C40 H40C 109.5 . . ?
H40A C40 H40B 109.5 . . ?
H40A C40 H40C 109.5 . . ?
H40B C40 H40C 109.5 . . ?
C21 C25 H25 107.6 . . ?
C21 C25 C26 111.28(11) . . ?
C21 C25 C27 111.62(11) . . ?
C26 C25 H25 107.6 . . ?
C27 C25 H25 107.6 . . ?
C27 C25 C26 110.82(13) . . ?
C37 C42 H42A 109.5 . . ?
C37 C42 H42B 109.5 . . ?
C37 C42 H42C 109.5 . . ?
H42A C42 H42B 109.5 . . ?
H42A C42 H42C 109.5 . . ?
H42B C42 H42C 109.5 . . ?
C48 C47 H47 119.0 . . ?
C46 C47 C48 121.90(13) . . ?
C46 C47 H47 119.0 . . ?
C9 C13 H13 107.7 . . ?
C9 C13 C14 111.12(12) . . ?
C14 C13 H13 107.7 . . ?
C15 C13 C9 111.70(14) . . ?
C15 C13 H13 107.7 . . ?
C15 C13 C14 110.65(14) . . ?
C18 C19 H19 120.1 . . ?
C18 C19 C20 119.80(12) . . ?
C20 C19 H19 120.1 . . ?
C29 C30 H30 119.4 . . ?
C31 C30 C29 121.15(13) . . ?
C31 C30 H30 119.4 . . ?
C47 C46 C45 117.96(14) . . ?
C47 C46 C51 121.06(15) . . ?
C45 C46 C51 120.98(16) . . ?
C5 C6 H6 119.5 . . ?
C7 C6 C5 121.05(13) . . ?
C7 C6 H6 119.5 . . ?
C21 C20 H20 119.4 . . ?
C19 C20 C21 121.19(11) . . ?
C19 C20 H20 119.4 . . ?
C43 C44 C49 121.59(14) . . ?
C45 C44 C43 119.12(13) . . ?
C45 C44 C49 119.28(14) . . ?
C9 C8 H8 119.6 . . ?
C7 C8 C9 120.88(13) . . ?
C7 C8 H8 119.6 . . ?
C5 C10 H10 107.8 . . ?
C5 C10 C11 111.15(12) . . ?
C5 C10 C12 111.72(14) . . ?
C11 C10 H10 107.8 . . ?
C12 C10 H10 107.8 . . ?
C12 C10 C11 110.44(14) . . ?
N1 C3 H3A 111.1 . . ?
N1 C3 H3B 111.1 . . ?
N1 C3 C2 103.37(10) . . ?
H3A C3 H3B 109.1 . . ?
C2 C3 H3A 111.1 . . ?
C2 C3 H3B 111.1 . . ?
C48 C50 H50A 109.5 . . ?
C48 C50 H50B 109.5 . . ?
C48 C50 H50C 109.5 . . ?
H50A C50 H50B 109.5 . . ?
H50A C50 H50C 109.5 . . ?
H50B C50 H50C 109.5 . . ?
C46 C45 C44 121.98(15) . . ?
C46 C45 H45 119.0 . . ?
C44 C45 H45 119.0 . . ?
C33 C32 H32 119.3 . . ?
C31 C32 C33 121.40(14) . . ?
C31 C32 H32 119.3 . . ?
C6 C7 H7 119.8 . . ?
C8 C7 C6 120.47(13) . . ?
C8 C7 H7 119.8 . . ?
C39 C41 H41A 109.5 . . ?
C39 C41 H41B 109.5 . . ?
C39 C41 H41C 109.5 . . ?
H41A C41 H41B 109.5 . . ?
H41A C41 H41C 109.5 . . ?
H41B C41 H41C 109.5 . . ?
C22 C24 H24A 109.5 . . ?
C22 C24 H24B 109.5 . . ?
C22 C24 H24C 109.5 . . ?
H24A C24 H24B 109.5 . . ?
H24A C24 H24C 109.5 . . ?
H24B C24 H24C 109.5 . . ?
C30 C31 C32 119.76(13) . . ?
C30 C31 H31 120.1 . . ?
C32 C31 H31 120.1 . . ?
C25 C26 H26A 109.5 . . ?
C25 C26 H26B 109.5 . . ?
C25 C26 H26C 109.5 . . ?
H26A C26 H26B 109.5 . . ?
H26A C26 H26C 109.5 . . ?
H26B C26 H26C 109.5 . . ?
N2 C2 C3 104.38(10) . . ?
N2 C2 H2A 110.9 . . ?
N2 C2 H2B 110.9 . . ?
C3 C2 H2A 110.9 . . ?
C3 C2 H2B 110.9 . . ?
H2A C2 H2B 108.9 . . ?
C13 C14 H14A 109.5 . . ?
C13 C14 H14B 109.5 . . ?
C13 C14 H14C 109.5 . . ?
H14A C14 H14B 109.5 . . ?
H14A C14 H14C 109.5 . . ?
H14B C14 H14C 109.5 . . ?
C10 C11 H11A 109.5 . . ?
C10 C11 H11B 109.5 . . ?
C10 C11 H11C 109.5 . . ?
H11A C11 H11B 109.5 . . ?
H11A C11 H11C 109.5 . . ?
H11B C11 H11C 109.5 . . ?
C25 C27 H27A 109.5 . . ?
C25 C27 H27B 109.5 . . ?
C25 C27 H27C 109.5 . . ?
H27A C27 H27B 109.5 . . ?
H27A C27 H27C 109.5 . . ?
H27B C27 H27C 109.5 . . ?
C22 C23 H23A 109.5 . . ?
C22 C23 H23B 109.5 . . ?
C22 C23 H23C 109.5 . . ?
H23A C23 H23B 109.5 . . ?
H23A C23 H23C 109.5 . . ?
H23B C23 H23C 109.5 . . ?
C44 C49 H49A 109.5 . . ?
C44 C49 H49B 109.5 . . ?
C44 C49 H49C 109.5 . . ?
H49A C49 H49B 109.5 . . ?
H49A C49 H49C 109.5 . . ?
H49B C49 H49C 109.5 . . ?
C46 C51 H51A 109.5 . . ?
C46 C51 H51B 109.5 . . ?
C46 C51 H51C 109.5 . . ?
H51A C51 H51B 109.5 . . ?
H51A C51 H51C 109.5 . . ?
H51B C51 H51C 109.5 . . ?
C13 C15 H15A 109.5 . . ?
C13 C15 H15B 109.5 . . ?
C13 C15 H15C 109.5 . . ?
H15A C15 H15B 109.5 . . ?
H15A C15 H15C 109.5 . . ?
H15B C15 H15C 109.5 . . ?
C10 C12 H12A 109.5 . . ?
C10 C12 H12B 109.5 . . ?
C10 C12 H12C 109.5 . . ?
H12A C12 H12B 109.5 . . ?
H12A C12 H12C 109.5 . . ?
H12B C12 H12C 109.5 . . ?
C53 C52 D52 122.0 . . ?
C53 C52 C54 116.0(6) . 3_656 ?
C54 C52 D52 122.0 3_656 . ?
C52 C53 D53 117.4 . . ?
C52 C53 C54 125.2(6) . . ?
C54 C53 D53 117.4 . . ?
C52 C54 D54 120.6 3_656 . ?
C53 C54 C52 118.8(6) . 3_656 ?
C53 C54 D54 120.6 . . ?
C55 C57 D57 118.8 3_665 . ?
C55 C57 C56 122.3(7) 3_665 . ?
C56 C57 D57 118.8 . . ?
C57 C55 D55 120.3 3_665 . ?
C57 C55 C56 119.4(7) 3_665 . ?
C56 C55 D55 120.3 . . ?
C57 C56 C55 118.1(6) . . ?
C57 C56 D56 120.9 . . ?
C55 C56 D56 120.9 . . ?

loop_
_geom_bond_atom_site_label_1
_geom_bond_atom_site_label_2
_geom_bond_distance
_geom_bond_site_symmetry_2
_geom_bond_publ_flag
Cu1 Cl1 2.1009(3) . ?
Cu1 N3 1.9052(9) . ?
N3 N4 1.3913(13) . ?
N3 C1 1.3282(13) . ?
N4 N5 1.2485(13) . ?
N1 C1 1.3489(14) . ?
N1 C4 1.4322(15) . ?
N1 C3 1.4615(16) . ?
N2 C1 1.3584(14) . ?
N2 C16 1.4399(15) . ?
N2 C2 1.4751(17) . ?
N5 C28 1.4355(15) . ?
C36 H36 0.9500 . ?
C36 C35 1.3950(18) . ?
C36 C37 1.3963(18) . ?
C34 C35 1.4142(16) . ?
C34 C29 1.4949(18) . ?
C34 C39 1.4086(17) . ?
C35 C40 1.5082(17) . ?
C37 C38 1.3906(18) . ?
C37 C42 1.5009(19) . ?
C4 C9 1.4042(16) . ?
C4 C5 1.4018(16) . ?
C43 C48 1.4027(18) . ?
C43 C33 1.4980(19) . ?
C43 C44 1.403(2) . ?
C48 C47 1.398(2) . ?
C48 C50 1.498(2) . ?
C28 C29 1.4063(17) . ?
C28 C33 1.4030(18) . ?
C29 C30 1.3982(18) . ?
C22 H22 1.0000 . ?
C22 C17 1.5133(18) . ?
C22 C24 1.532(2) . ?
C22 C23 1.530(2) . ?
C9 C13 1.5165(18) . ?
C9 C8 1.3964(19) . ?
C33 C32 1.3970(19) . ?
C21 C16 1.4055(15) . ?
C21 C25 1.5180(16) . ?
C21 C20 1.3956(17) . ?
C16 C17 1.4013(16) . ?
C17 C18 1.3935(18) . ?
C38 H38 0.9500 . ?
C38 C39 1.3900(19) . ?
C18 H18 0.9500 . ?
C18 C19 1.3888(19) . ?
C39 C41 1.5091(18) . ?
C5 C6 1.3945(19) . ?
C5 C10 1.5209(19) . ?
C40 H40A 0.9800 . ?
C40 H40B 0.9800 . ?
C40 H40C 0.9800 . ?
C25 H25 1.0000 . ?
C25 C26 1.530(2) . ?
C25 C27 1.522(2) . ?
C42 H42A 0.9800 . ?
C42 H42B 0.9800 . ?
C42 H42C 0.9800 . ?
C47 H47 0.9500 . ?
C47 C46 1.388(2) . ?
C13 H13 1.0000 . ?
C13 C14 1.529(2) . ?
C13 C15 1.516(2) . ?
C19 H19 0.9500 . ?
C19 C20 1.3891(18) . ?
C30 H30 0.9500 . ?
C30 C31 1.381(2) . ?
C46 C45 1.391(2) . ?
C46 C51 1.507(2) . ?
C6 H6 0.9500 . ?
C6 C7 1.387(2) . ?
C20 H20 0.9500 . ?
C44 C45 1.400(2) . ?
C44 C49 1.507(2) . ?
C8 H8 0.9500 . ?
C8 C7 1.381(2) . ?
C10 H10 1.0000 . ?
C10 C11 1.530(2) . ?
C10 C12 1.525(2) . ?
C3 H3A 0.9900 . ?
C3 H3B 0.9900 . ?
C3 C2 1.510(2) . ?
C50 H50A 0.9800 . ?
C50 H50B 0.9800 . ?
C50 H50C 0.9800 . ?
C45 H45 0.9500 . ?
C32 H32 0.9500 . ?
C32 C31 1.387(2) . ?
C7 H7 0.9500 . ?
C41 H41A 0.9800 . ?
C41 H41B 0.9800 . ?
C41 H41C 0.9800 . ?
C24 H24A 0.9800 . ?
C24 H24B 0.9800 . ?
C24 H24C 0.9800 . ?
C31 H31 0.9500 . ?
C26 H26A 0.9800 . ?
C26 H26B 0.9800 . ?
C26 H26C 0.9800 . ?
C2 H2A 0.9900 . ?
C2 H2B 0.9900 . ?
C14 H14A 0.9800 . ?
C14 H14B 0.9800 . ?
C14 H14C 0.9800 . ?
C11 H11A 0.9800 . ?
C11 H11B 0.9800 . ?
C11 H11C 0.9800 . ?
C27 H27A 0.9800 . ?
C27 H27B 0.9800 . ?
C27 H27C 0.9800 . ?
C23 H23A 0.9800 . ?
C23 H23B 0.9800 . ?
C23 H23C 0.9800 . ?
C49 H49A 0.9800 . ?
C49 H49B 0.9800 . ?
C49 H49C 0.9800 . ?
C51 H51A 0.9800 . ?
C51 H51B 0.9800 . ?
C51 H51C 0.9800 . ?
C15 H15A 0.9800 . ?
C15 H15B 0.9800 . ?
C15 H15C 0.9800 . ?
C12 H12A 0.9800 . ?
C12 H12B 0.9800 . ?
C12 H12C 0.9800 . ?
C52 D52 0.9500 . ?
C52 C53 1.3693(10) . ?
C52 C54 1.398(8) 3_656 ?
C53 D53 0.9500 . ?
C53 C54 1.3696(10) . ?
C54 D54 0.9500 . ?
C57 D57 0.9500 . ?
C57 C55 1.3696(10) 3_665 ?
C57 C56 1.3710(10) . ?
C55 D55 0.9500 . ?
C55 C56 1.3713(10) . ?
C56 D56 0.9500 . ?

loop_
_geom_torsion_atom_site_label_1
_geom_torsion_atom_site_label_2
_geom_torsion_atom_site_label_3
_geom_torsion_atom_site_label_4
_geom_torsion
_geom_torsion_site_symmetry_1
_geom_torsion_site_symmetry_2
_geom_torsion_site_symmetry_3
_geom_torsion_site_symmetry_4
_geom_torsion_publ_flag
Cu1 N3 N4 N5 0.70(11) . . . . ?
Cu1 N3 C1 N1 -13.54(15) . . . . ?
Cu1 N3 C1 N2 167.34(8) . . . . ?
N3 N4 N5 C28 176.42(9) . . . . ?
N4 N3 C1 N1 163.28(9) . . . . ?
N4 N3 C1 N2 -15.85(16) . . . . ?
N4 N5 C28 C29 -99.99(13) . . . . ?
N4 N5 C28 C33 86.94(14) . . . . ?
N1 C4 C9 C13 3.69(17) . . . . ?
N1 C4 C9 C8 -176.00(11) . . . . ?
N1 C4 C5 C6 176.35(11) . . . . ?
N1 C4 C5 C10 -2.87(17) . . . . ?
N1 C3 C2 N2 -8.09(15) . . . . ?
N2 C16 C17 C22 -15.00(18) . . . . ?
N2 C16 C17 C18 166.09(12) . . . . ?
N5 C28 C29 C34 -1.52(18) . . . . ?
N5 C28 C29 C30 -178.78(12) . . . . ?
N5 C28 C33 C43 1.88(19) . . . . ?
N5 C28 C33 C32 178.57(13) . . . . ?
C36 C37 C38 C39 -0.50(18) . . . . ?
C34 C29 C30 C31 -175.48(15) . . . . ?
C35 C36 C37 C38 -0.35(18) . . . . ?
C35 C36 C37 C42 -179.11(12) . . . . ?
C35 C34 C29 C28 -69.10(16) . . . . ?
C35 C34 C29 C30 108.18(14) . . . . ?
C35 C34 C39 C38 -0.63(17) . . . . ?
C35 C34 C39 C41 177.56(13) . . . . ?
C1 N3 N4 N5 -176.56(9) . . . . ?
C1 N1 C4 C9 -76.18(15) . . . . ?
C1 N1 C4 C5 108.62(13) . . . . ?
C1 N1 C3 C2 5.78(15) . . . . ?
C1 N2 C16 C21 -59.79(15) . . . . ?
C1 N2 C16 C17 130.88(12) . . . . ?
C1 N2 C2 C3 8.22(15) . . . . ?
C37 C36 C35 C34 0.69(17) . . . . ?
C37 C36 C35 C40 -178.09(11) . . . . ?
C37 C38 C39 C34 0.99(18) . . . . ?
C37 C38 C39 C41 -177.28(13) . . . . ?
C4 N1 C1 N3 -13.61(16) . . . . ?
C4 N1 C1 N2 165.67(10) . . . . ?
C4 N1 C3 C2 -161.51(11) . . . . ?
C4 C9 C13 C14 -113.33(16) . . . . ?
C4 C9 C13 C15 122.57(16) . . . . ?
C4 C9 C8 C7 0.3(2) . . . . ?
C4 C5 C6 C7 -1.1(2) . . . . ?
C4 C5 C10 C11 111.37(16) . . . . ?
C4 C5 C10 C12 -124.78(15) . . . . ?
C43 C48 C47 C46 0.8(2) . . . . ?
C43 C33 C32 C31 175.05(17) . . . . ?
C43 C44 C45 C46 0.7(2) . . . . ?
C48 C43 C33 C28 -115.27(15) . . . . ?
C48 C43 C33 C32 68.04(19) . . . . ?
C48 C43 C44 C45 -0.4(2) . . . . ?
C48 C43 C44 C49 -179.44(14) . . . . ?
C48 C47 C46 C45 -0.5(2) . . . . ?
C48 C47 C46 C51 -179.69(15) . . . . ?
C28 C29 C30 C31 2.0(2) . . . . ?
C28 C33 C32 C31 -1.9(3) . . . . ?
C29 C34 C35 C36 -172.24(10) . . . . ?
C29 C34 C35 C40 6.50(17) . . . . ?
C29 C34 C39 C38 171.46(11) . . . . ?
C29 C34 C39 C41 -10.35(18) . . . . ?
C29 C28 C33 C43 -170.96(12) . . . . ?
C29 C28 C33 C32 5.7(2) . . . . ?
C29 C30 C31 C32 1.8(3) . . . . ?
C22 C17 C18 C19 -176.40(14) . . . . ?
C9 C4 C5 C6 1.35(18) . . . . ?
C9 C4 C5 C10 -177.86(12) . . . . ?
C9 C8 C7 C6 -0.1(2) . . . . ?
C33 C43 C48 C47 -173.61(12) . . . . ?
C33 C43 C48 C50 5.8(2) . . . . ?
C33 C43 C44 C45 172.86(13) . . . . ?
C33 C43 C44 C49 -6.2(2) . . . . ?
C33 C28 C29 C34 171.46(12) . . . . ?
C33 C28 C29 C30 -5.80(19) . . . . ?
C33 C32 C31 C30 -1.8(3) . . . . ?
C21 C16 C17 C22 175.94(12) . . . . ?
C21 C16 C17 C18 -2.97(19) . . . . ?
C16 N2 C1 N3 -38.00(17) . . . . ?
C16 N2 C1 N1 142.81(11) . . . . ?
C16 N2 C2 C3 -143.72(11) . . . . ?
C16 C21 C25 C26 -118.01(14) . . . . ?
C16 C21 C25 C27 117.61(14) . . . . ?
C16 C21 C20 C19 2.85(19) . . . . ?
C16 C17 C18 C19 2.5(2) . . . . ?
C17 C18 C19 C20 0.5(2) . . . . ?
C18 C19 C20 C21 -3.3(2) . . . . ?
C39 C34 C35 C36 -0.19(16) . . . . ?
C39 C34 C35 C40 178.55(11) . . . . ?
C39 C34 C29 C28 118.92(13) . . . . ?
C39 C34 C29 C30 -63.81(16) . . . . ?
C5 C4 C9 C13 178.69(12) . . . . ?
C5 C4 C9 C8 -1.00(19) . . . . ?
C5 C6 C7 C8 0.5(2) . . . . ?
C25 C21 C16 N2 9.75(17) . . . . ?
C25 C21 C16 C17 178.60(12) . . . . ?
C25 C21 C20 C19 -175.48(13) . . . . ?
C42 C37 C38 C39 178.28(12) . . . . ?
C47 C46 C45 C44 -0.3(2) . . . . ?
C13 C9 C8 C7 -179.35(14) . . . . ?
C6 C5 C10 C11 -67.82(19) . . . . ?
C6 C5 C10 C12 56.03(18) . . . . ?
C20 C21 C16 N2 -168.52(11) . . . . ?
C20 C21 C16 C17 0.32(18) . . . . ?
C20 C21 C25 C26 60.24(17) . . . . ?
C20 C21 C25 C27 -64.14(16) . . . . ?
C44 C43 C48 C47 -0.4(2) . . . . ?
C44 C43 C48 C50 179.05(13) . . . . ?
C44 C43 C33 C28 71.52(18) . . . . ?
C44 C43 C33 C32 -105.18(16) . . . . ?
C8 C9 C13 C14 66.36(18) . . . . ?
C8 C9 C13 C15 -57.74(19) . . . . ?
C10 C5 C6 C7 178.16(14) . . . . ?
C3 N1 C1 N3 179.97(10) . . . . ?
C3 N1 C1 N2 -0.75(13) . . . . ?
C3 N1 C4 C9 89.07(14) . . . . ?
C3 N1 C4 C5 -86.12(14) . . . . ?
C50 C48 C47 C46 -178.64(14) . . . . ?
C24 C22 C17 C16 -118.82(14) . . . . ?
C24 C22 C17 C18 60.07(17) . . . . ?
C2 N2 C1 N3 174.29(12) . . . . ?
C2 N2 C1 N1 -4.91(13) . . . . ?
C2 N2 C16 C21 86.36(14) . . . . ?
C2 N2 C16 C17 -82.97(14) . . . . ?
C23 C22 C17 C16 118.88(17) . . . . ?
C23 C22 C17 C18 -62.2(2) . . . . ?
C49 C44 C45 C46 179.80(16) . . . . ?
C51 C46 C45 C44 178.95(15) . . . . ?
C52 C53 C54 C52 -0.3(7) . . . 3_656 ?
C54 C52 C53 C54 0.3(7) 3_656 . . . ?
C57 C55 C56 C57 4.0(11) 3_665 . . . ?
C55 C57 C56 C55 -4.2(12) 3_665 . . . ?
